data_1505697
loop_
_publ_author_name
'Burton, Allen'
'Darton, Richard J.'
'Davis, Mark E.'
'Hwang, Song-Jong'
'Morris, Russell E.'
'Ogino, Isao'
'Zones, Stacey I.'

_publ_section_title
;
 Structure-directing agent location and non-centrosymmetric structure of
 fluoride-containing zeolite SSZ-55.
;
_journal_issue 11
_journal_name_full 'The journal of physical chemistry. B'
_journal_page_first 5273
_journal_page_last 5278
_journal_paper_doi 10.1021/jp054950o
_journal_volume 110
_journal_year 2006
_chemical_formula_moiety 'F1.28 O48 Si24'
_chemical_formula_sum 'F1.28 O48 Si24'
_chemical_formula_weight 1466.34
_chemical_name_systematic
;
 ?
;
_space_group_IT_number 20
_symmetry_space_group_name_Hall 'C 2c 2'
_symmetry_space_group_name_H-M 'C 2 2 21'
_atom_sites_solution_hydrogens geom
_atom_sites_solution_primary direct
_atom_sites_solution_secondary difmap
_audit_creation_method SHELXL-97
_cell_angle_alpha 90.00
_cell_angle_beta 90.00
_cell_angle_gamma 90.00
_cell_formula_units_Z 1
_cell_length_a 12.905(2)
_cell_length_b 21.344(4)
_cell_length_c 5.1279(10)
_cell_measurement_reflns_used 5064
_cell_measurement_temperature 150(2)
_cell_measurement_theta_max 29.47
_cell_measurement_theta_min 1.79
_cell_volume 1412.5(4)
_computing_structure_refinement 'SHELXL-97 (Sheldrick, 1997)'
_diffrn_ambient_temperature 150(2)
_diffrn_measured_fraction_theta_full 0.932
_diffrn_measured_fraction_theta_max 0.932
_diffrn_radiation_monochromator Si111
_diffrn_radiation_source 'SRS synchrotron Radiation'
_diffrn_radiation_type synchrotron
_diffrn_radiation_wavelength 0.6897
_diffrn_reflns_av_R_equivalents 0.0261
_diffrn_reflns_av_sigmaI/netI 0.0355
_diffrn_reflns_limit_h_max 17
_diffrn_reflns_limit_h_min -18
_diffrn_reflns_limit_k_max 30
_diffrn_reflns_limit_k_min -23
_diffrn_reflns_limit_l_max 7
_diffrn_reflns_limit_l_min -7
_diffrn_reflns_number 5064
_diffrn_reflns_theta_full 29.47
_diffrn_reflns_theta_max 29.47
_diffrn_reflns_theta_min 1.79
_exptl_absorpt_coefficient_mu 0.642
_exptl_absorpt_correction_type none
_exptl_crystal_colour Colourless
_exptl_crystal_density_diffrn 1.725
_exptl_crystal_density_method 'not measured'
_exptl_crystal_description Needle
_exptl_crystal_F_000 732
_exptl_crystal_size_max 0.05
_exptl_crystal_size_mid 0.01
_exptl_crystal_size_min 0.01
_refine_diff_density_max 0.484
_refine_diff_density_min -0.397
_refine_diff_density_rms 0.102
_refine_ls_abs_structure_details 'Flack H D (1983), Acta Cryst. A39, 876-881'
_refine_ls_abs_structure_Flack 0.6(3)
_refine_ls_extinction_method none
_refine_ls_goodness_of_fit_ref 1.109
_refine_ls_hydrogen_treatment mixed
_refine_ls_matrix_type full
_refine_ls_number_parameters 92
_refine_ls_number_reflns 1963
_refine_ls_number_restraints 6
_refine_ls_restrained_S_all 1.108
_refine_ls_R_factor_all 0.0403
_refine_ls_R_factor_gt 0.0388
_refine_ls_shift/su_max 0.049
_refine_ls_shift/su_mean 0.005
_refine_ls_structure_factor_coef Fsqd
_refine_ls_weighting_details 'calc w=1/[\s^2^(Fo^2^)+(0.0561P)^2^+3.6647P] where P=(Fo^2^+2Fc^2^)/3'
_refine_ls_weighting_scheme calc
_refine_ls_wR_factor_gt 0.1079
_refine_ls_wR_factor_ref 0.1085
_reflns_number_gt 1873
_reflns_number_total 1963
_reflns_threshold_expression >2sigma(I)
_cod_data_source_file jp054950osi20060109_093741.cif
_cod_data_source_block SSZ-55_squeezed
_cod_original_cell_volume 1412.4(5)
_cod_database_code 1505697

loop_
_symmetry_equiv_pos_as_xyz
'x, y, z'
'-x, -y, z+1/2'
'-x, y, -z+1/2'
'x, -y, -z'
'x+1/2, y+1/2, z'
'-x+1/2, -y+1/2, z+1/2'
'-x+1/2, y+1/2, -z+1/2'
'x+1/2, -y+1/2, -z'

loop_
_atom_site_label
_atom_site_type_symbol
_atom_site_fract_x
_atom_site_fract_y
_atom_site_fract_z
_atom_site_U_iso_or_equiv
_atom_site_adp_type
_atom_site_occupancy
_atom_site_symmetry_multiplicity
_atom_site_calc_flag
_atom_site_refinement_flags
Si1 Si 0.11581(5) 0.24135(3) 0.20277(16) 0.01092(17) Uani 1 1 d D
Si2 Si 0.37978(6) 0.46061(3) 0.25061(16) 0.01353(18) Uani 1 1 d D
Si3 Si 0.30967(6) 0.32422(3) 0.20333(16) 0.01070(17) Uani 1 1 d .
O2 O 0.5000 0.44203(16) 0.2500 0.0295(9) Uani 1 2 d SD
O1 O 0.0000 0.26657(13) 0.2500 0.0156(6) Uani 1 2 d S
O3 O 0.31092(16) 0.39826(9) 0.2537(5) 0.0209(5) Uani 1 1 d .
O4 O 0.19068(15) 0.30143(10) 0.2219(5) 0.0203(5) Uani 1 1 d D
O5 O 0.12161(18) 0.21148(11) -0.0815(5) 0.0203(5) Uani 1 1 d D
O6 O 0.3480(4) 0.5000 0.0000 0.0481(15) Uani 1 2 d SD
O7 O 0.14518(18) 0.19004(10) 0.4201(5) 0.0187(5) Uani 1 1 d D
O8 O 0.3492(4) 0.5000 0.5000 0.0421(13) Uani 1 2 d SD
F1 F 0.2604(15) 0.2126(8) 0.144(3) 0.114(18) Uiso 0.08 1 d PD
F2 F 0.4586(13) 0.5357(9) 0.247(3) 0.14(2) Uiso 0.08 1 d PD

loop_
_atom_site_aniso_label
_atom_site_aniso_U_11
_atom_site_aniso_U_22
_atom_site_aniso_U_33
_atom_site_aniso_U_23
_atom_site_aniso_U_13
_atom_site_aniso_U_12
Si1 0.0077(3) 0.0139(3) 0.0112(3) -0.0009(3) -0.0005(3) -0.0018(2)
Si2 0.0108(3) 0.0118(3) 0.0180(4) -0.0018(3) -0.0012(3) -0.0010(2)
Si3 0.0084(3) 0.0112(3) 0.0124(4) 0.0003(3) 0.0006(3) -0.0012(2)
O2 0.0118(13) 0.0268(17) 0.050(3) 0.000 0.0037(16) 0.000
O1 0.0079(11) 0.0167(13) 0.0221(17) 0.000 -0.0005(11) 0.000
O3 0.0161(9) 0.0103(8) 0.0363(14) -0.0060(10) 0.0061(10) -0.0035(7)
O4 0.0083(8) 0.0192(10) 0.0334(13) -0.0016(10) 0.0031(10) -0.0048(7)
O5 0.0153(9) 0.0272(11) 0.0183(11) -0.0039(9) -0.0006(9) 0.0025(9)
O6 0.029(2) 0.061(3) 0.055(3) 0.045(3) 0.000 0.000
O7 0.0187(11) 0.0157(10) 0.0217(12) 0.0055(9) -0.0056(9) 0.0020(8)
O8 0.028(2) 0.051(3) 0.047(3) -0.039(2) 0.000 0.000

loop_
_atom_type_symbol
_atom_type_description
_atom_type_scat_dispersion_real
_atom_type_scat_dispersion_imag
_atom_type_scat_source
O O 0.0106 0.0060 'International Tables Vol C Tables 4.2.6.8 and 6.1.1.4'
F F 0.0171 0.0103 'International Tables Vol C Tables 4.2.6.8 and 6.1.1.4'
Si Si 0.0817 0.0704 'International Tables Vol C Tables 4.2.6.8 and 6.1.1.4'

loop_
_geom_angle_atom_site_label_1
_geom_angle_atom_site_label_2
_geom_angle_atom_site_label_3
_geom_angle
_geom_angle_site_symmetry_1
_geom_angle_site_symmetry_3
O5 Si1 O4 110.29(14) . .
O5 Si1 O1 108.40(10) . .
O4 Si1 O1 106.41(13) . .
O5 Si1 O7 110.53(14) . .
O4 Si1 O7 111.04(13) . .
O1 Si1 O7 110.06(11) . .
O5 Si1 F1 72.1(5) . .
O4 Si1 F1 72.0(5) . .
O1 Si1 F1 178.4(5) . .
O7 Si1 F1 71.0(5) . .
O8 Si2 O6 107.96(8) . .
O8 Si2 O2 112.05(18) . .
O6 Si2 O2 112.29(19) . .
O8 Si2 O3 107.19(15) . .
O6 Si2 O3 107.74(16) . .
O2 Si2 O3 109.39(15) . .
O8 Si2 F2 72.1(5) . .
O6 Si2 F2 71.6(5) . .
O2 Si2 F2 71.9(5) . .
O3 Si2 F2 178.7(5) . .
O7 Si3 O3 109.37(13) 6_554 .
O7 Si3 O5 109.45(14) 6_554 6
O3 Si3 O5 110.58(14) . 6
O7 Si3 O4 110.13(13) 6_554 .
O3 Si3 O4 107.32(12) . .
O5 Si3 O4 109.97(13) 6 .
Si2 O2 Si2 151.3(2) 3_655 .
Si1 O1 Si1 140.9(2) . 3
Si2 O3 Si3 145.56(15) . .
Si1 O4 Si3 143.93(15) . .
Si1 O5 Si3 147.53(17) . 6_554
Si2 O6 Si2 150.1(3) 4_565 .
Si3 O7 Si1 147.96(16) 6 .
Si2 O8 Si2 151.1(3) . 4_566
F2 F2 Si2 122.4(5) 3_655 .

loop_
_geom_bond_atom_site_label_1
_geom_bond_atom_site_label_2
_geom_bond_distance
_geom_bond_site_symmetry_2
Si1 O5 1.593(2) .
Si1 O4 1.609(2) .
Si1 O1 1.6068(12) .
Si1 O7 1.608(2) .
Si1 F1 1.987(19) .
Si2 O8 1.5806(14) .
Si2 O6 1.5894(15) .
Si2 O2 1.6014(12) .
Si2 O3 1.600(2) .
Si2 F2 1.899(19) .
Si3 O7 1.594(2) 6_554
Si3 O3 1.601(2) .
Si3 O5 1.608(2) 6
Si3 O4 1.614(2) .
O2 Si2 1.6014(12) 3_655
O1 Si1 1.6068(12) 3
O5 Si3 1.608(2) 6_554
O6 Si2 1.5894(15) 4_565
O7 Si3 1.594(2) 6
O8 Si2 1.5806(14) 4_566
